data_4310624
loop_
_publ_author_name
'Jacqueline M. Veauthier'
'Won-Seob Cho'
'Vincent M. Lynch'
'Jonathan L. Sessler'

_publ_section_title
;
 Calix[4]pyrrole Schiff Base Macrocycles. Novel Binucleating Ligands for
 \m-Oxo Iron Complexes
;
_journal_name_full 'Inorganic Chemistry'
_journal_page_first 1220
_journal_page_last 1228
_journal_paper_doi 10.1021/ic0352001
_journal_volume 43
_journal_year 2004
_chemical_formula_sum 'C46 H48 Cl8 Fe2 N8 O5'
_chemical_formula_weight 1188.22
_chemical_name_systematic
; 
 ? 
;
_space_group_IT_number 14
_symmetry_cell_setting monoclinic
_symmetry_space_group_name_Hall '-P 2ybc'
_symmetry_space_group_name_H-M 'P 1 21/c 1'
_atom_sites_solution_hydrogens geom
_atom_sites_solution_primary direct
_atom_sites_solution_secondary difmap
_audit_creation_method SHELXL-97
_cell_angle_alpha 90.00
_cell_angle_beta 97.258(2)
_cell_angle_gamma 90.00
_cell_formula_units_Z 4
_cell_length_a 19.3235(11)
_cell_length_b 11.4123(6)
_cell_length_c 23.7326(15)
_cell_measurement_reflns_used 7696
_cell_measurement_temperature 153(2)
_cell_measurement_theta_max 25.0
_cell_measurement_theta_min 2.9
_cell_volume 5191.7(5)
_computing_structure_refinement 'SHELXL-97 (Sheldrick, 1997)'
_computing_structure_solution 'SHELXS-97 (Sheldrick, 1990)'
_diffrn_ambient_temperature 153(2)
_diffrn_measured_fraction_theta_full 0.950
_diffrn_measured_fraction_theta_max 0.950
_diffrn_measurement_device_type 'Nonius Kappa CCD'
_diffrn_measurement_method \w-scans
_diffrn_radiation_monochromator graphite
_diffrn_radiation_source 'fine-focus sealed tube'
_diffrn_radiation_type MoK\a
_diffrn_radiation_wavelength 0.71073
_diffrn_reflns_av_R_equivalents 0.0982
_diffrn_reflns_av_sigmaI/netI 0.1424
_diffrn_reflns_limit_h_max 21
_diffrn_reflns_limit_h_min -21
_diffrn_reflns_limit_k_max 12
_diffrn_reflns_limit_k_min -12
_diffrn_reflns_limit_l_max 26
_diffrn_reflns_limit_l_min -26
_diffrn_reflns_number 13705
_diffrn_reflns_theta_full 23.75
_diffrn_reflns_theta_max 23.75
_diffrn_reflns_theta_min 2.99
_exptl_absorpt_coefficient_mu 1.023
_exptl_absorpt_correction_type none
_exptl_crystal_colour 'dark brown'
_exptl_crystal_density_diffrn 1.520
_exptl_crystal_density_method 'not measured'
_exptl_crystal_description 'thin plates'
_exptl_crystal_F_000 2432
_exptl_crystal_size_max 0.29
_exptl_crystal_size_mid 0.24
_exptl_crystal_size_min 0.03
_refine_diff_density_max 0.469
_refine_diff_density_min -0.836
_refine_diff_density_rms 0.105
_refine_ls_extinction_coef 0.0016(2)
_refine_ls_extinction_expression Fc^*^=kFc[1+0.001xFc^2^\l^3^/sin(2\q)]^-1/4^
_refine_ls_extinction_method SHELXL
_refine_ls_goodness_of_fit_ref 1.227
_refine_ls_hydrogen_treatment mixed
_refine_ls_matrix_type full
_refine_ls_number_parameters 623
_refine_ls_number_reflns 7506
_refine_ls_number_restraints 0
_refine_ls_restrained_S_all 1.227
_refine_ls_R_factor_all 0.1639
_refine_ls_R_factor_gt 0.0733
_refine_ls_shift/su_max 0.001
_refine_ls_shift/su_mean 0.000
_refine_ls_structure_factor_coef Fsqd
_refine_ls_weighting_details 'calc w=1/[\s^2^(Fo^2^)+(0.0506P)^2^+3.4316P] where P=(Fo^2^+2Fc^2^)/3'
_refine_ls_weighting_scheme calc
_refine_ls_wR_factor_gt 0.1426
_refine_ls_wR_factor_ref 0.1674
_reflns_number_gt 3983
_reflns_number_total 7506
_reflns_threshold_expression >2sigma(I)
_cod_data_source_file ic0352001si20031126_125539_2.cif
_cod_data_source_block 7
_cod_depositor_comments
;
The following automatic conversions were performed:
'_symmetry_cell_setting' value 'Monoclinic' changed to 'monoclinic'
according to '/home/saulius/struct/CIF-dictionaries/cif_core.dic'
dictionary named 'cif_core.dic' version 2.4.1 from 2010-06-29.

Automatic conversion script
Id: cif_fix_enum 1527 2010-12-29 10:47:43Z saulius 
;
_cod_database_code 4310624

loop_
_symmetry_equiv_pos_as_xyz
'x, y, z'
'-x, y+1/2, -z+1/2'
'-x, -y, -z'
'x, -y-1/2, z-1/2'

loop_
_atom_site_label
_atom_site_type_symbol
_atom_site_fract_x
_atom_site_fract_y
_atom_site_fract_z
_atom_site_U_iso_or_equiv
_atom_site_adp_type
_atom_site_occupancy
_atom_site_symmetry_multiplicity
_atom_site_calc_flag
_atom_site_refinement_flags
_atom_site_disorder_assembly
_atom_site_disorder_group
Fe1 Fe 0.26911(5) 0.70328(9) 0.55453(5) 0.0245(3) Uani 1 1 d . . .
Fe2 Fe 0.31614(5) 0.45951(9) 0.60791(5) 0.0242(3) Uani 1 1 d . . .
O1 O 0.3178(2) 0.6167(4) 0.6078(2) 0.0214(12) Uani 1 1 d . . .
N1 N 0.2203(3) 0.8350(5) 0.5900(3) 0.0239(16) Uani 1 1 d . . .
N2 N 0.1656(3) 0.6383(5) 0.5517(3) 0.0252(16) Uani 1 1 d . . .
N3 N 0.2085(3) 0.4166(5) 0.6011(3) 0.0265(16) Uani 1 1 d . . .
N4 N 0.3089(3) 0.3884(5) 0.6846(3) 0.0240(16) Uani 1 1 d . . .
N5 N 0.4121(3) 0.3860(5) 0.6217(3) 0.0246(16) Uani 1 1 d . . .
N6 N 0.3340(3) 0.4160(5) 0.5242(3) 0.0241(16) Uani 1 1 d . . .
N7 N 0.2949(3) 0.6412(5) 0.4750(3) 0.0262(16) Uani 1 1 d . . .
N8 N 0.3235(3) 0.8393(5) 0.5278(3) 0.0265(17) Uani 1 1 d . . .
C1 C 0.2370(4) 0.9484(6) 0.6038(3) 0.0224(18) Uani 1 1 d . . .
C2 C 0.1760(4) 1.0053(7) 0.6180(3) 0.036(2) Uani 1 1 d . . .
H2 H 0.1730 1.0852 0.6300 0.043 Uiso 1 1 d R . .
C3 C 0.1223(4) 0.9235(7) 0.6112(3) 0.036(2) Uani 1 1 d . . .
H3 H 0.0746 0.9355 0.6172 0.043 Uiso 1 1 d R . .
C4 C 0.1509(4) 0.8202(6) 0.5935(3) 0.030(2) Uani 1 1 d . . .
C5 C 0.1235(4) 0.7119(7) 0.5710(3) 0.031(2) Uani 1 1 d . . .
H5 H 0.0749 0.6939 0.5706 0.037 Uiso 1 1 d R . .
C6 C 0.1377(4) 0.5291(6) 0.5271(3) 0.0261(19) Uani 1 1 d . . .
C7 C 0.0908(4) 0.5315(7) 0.4773(3) 0.030(2) Uani 1 1 d . . .
H7 H 0.0762 0.6057 0.4607 0.036 Uiso 1 1 d R . .
C8 C 0.0647(4) 0.4296(7) 0.4522(3) 0.029(2) Uani 1 1 d . . .
C9 C 0.0836(4) 0.3217(7) 0.4773(4) 0.033(2) Uani 1 1 d . . .
C10 C 0.1302(4) 0.3183(6) 0.5274(3) 0.029(2) Uani 1 1 d . . .
H10 H 0.1436 0.2443 0.5447 0.035 Uiso 1 1 d R . .
C11 C 0.1575(4) 0.4227(6) 0.5524(3) 0.025(2) Uani 1 1 d . . .
C12 C 0.1914(4) 0.3626(6) 0.6461(4) 0.030(2) Uani 1 1 d . . .
H12 H 0.1444 0.3366 0.6476 0.036 Uiso 1 1 d R . .
C13 C 0.2437(4) 0.3442(6) 0.6923(3) 0.026(2) Uani 1 1 d . . .
C14 C 0.2495(4) 0.2715(7) 0.7409(3) 0.036(2) Uani 1 1 d . . .
H14 H 0.2123 0.2322 0.7566 0.043 Uiso 1 1 d R . .
C15 C 0.3199(4) 0.2707(7) 0.7615(3) 0.035(2) Uani 1 1 d . . .
H15 H 0.3413 0.2284 0.7940 0.042 Uiso 1 1 d R . .
C16 C 0.3556(4) 0.3422(6) 0.7262(3) 0.029(2) Uani 1 1 d . . .
C17 C 0.4327(4) 0.3658(6) 0.7272(3) 0.028(2) Uani 1 1 d . . .
C18 C 0.4509(4) 0.3405(6) 0.6677(3) 0.026(2) Uani 1 1 d . . .
C19 C 0.5024(4) 0.2698(7) 0.6500(4) 0.034(2) Uani 1 1 d . . .
H19 H 0.5371 0.2277 0.6745 0.041 Uiso 1 1 d R . .
C20 C 0.4934(4) 0.2683(6) 0.5916(4) 0.036(2) Uani 1 1 d . . .
H20 H 0.5212 0.2266 0.5674 0.044 Uiso 1 1 d R . .
C21 C 0.4370(4) 0.3408(6) 0.5738(3) 0.0255(19) Uani 1 1 d . . .
C22 C 0.3936(4) 0.3595(6) 0.5238(3) 0.026(2) Uani 1 1 d . . .
H22 H 0.4068 0.3313 0.4886 0.031 Uiso 1 1 d R . .
C23 C 0.2895(4) 0.4258(6) 0.4708(3) 0.028(2) Uani 1 1 d . . .
C24 C 0.2667(4) 0.3234(6) 0.4423(3) 0.028(2) Uani 1 1 d . . .
H24 H 0.2798 0.2485 0.4587 0.033 Uiso 1 1 d R . .
C25 C 0.2261(4) 0.3277(7) 0.3911(4) 0.033(2) Uani 1 1 d . . .
C26 C 0.2089(4) 0.4381(7) 0.3654(3) 0.031(2) Uani 1 1 d . . .
C27 C 0.2325(4) 0.5386(6) 0.3930(3) 0.029(2) Uani 1 1 d . . .
H27 H 0.2217 0.6139 0.3760 0.034 Uiso 1 1 d R . .
C28 C 0.2725(4) 0.5336(6) 0.4458(3) 0.0241(19) Uani 1 1 d . . .
C29 C 0.3298(4) 0.7177(7) 0.4486(3) 0.032(2) Uani 1 1 d . . .
H29 H 0.3435 0.7016 0.4119 0.039 Uiso 1 1 d R . .
C30 C 0.3457(4) 0.8274(6) 0.4753(4) 0.029(2) Uani 1 1 d . . .
C31 C 0.3721(4) 0.9342(7) 0.4594(3) 0.028(2) Uani 1 1 d . . .
H31 H 0.3908 0.9499 0.4246 0.034 Uiso 1 1 d R . .
C32 C 0.3648(4) 1.0125(7) 0.5031(3) 0.031(2) Uani 1 1 d . . .
H32 H 0.3784 1.0935 0.5047 0.037 Uiso 1 1 d R . .
C33 C 0.3340(4) 0.9523(6) 0.5452(3) 0.027(2) Uani 1 1 d . . .
C34 C 0.3109(4) 0.9922(6) 0.6007(3) 0.028(2) Uani 1 1 d . . .
C35 C 0.4756(4) 0.2914(7) 0.7704(3) 0.037(2) Uani 1 1 d . . .
H35A H 0.4671 0.2099 0.7622 0.056 Uiso 1 1 d R . .
H35B H 0.5241 0.3084 0.7692 0.056 Uiso 1 1 d R . .
H35C H 0.4637 0.3089 0.8075 0.056 Uiso 1 1 d R . .
C36 C 0.4475(4) 0.4960(6) 0.7418(3) 0.036(2) Uani 1 1 d . . .
H36A H 0.4965 0.5108 0.7422 0.054 Uiso 1 1 d R . .
H36B H 0.4215 0.5450 0.7138 0.054 Uiso 1 1 d R . .
H36C H 0.4340 0.5129 0.7785 0.054 Uiso 1 1 d R . .
O37 O 0.1989(3) 0.2320(4) 0.3607(2) 0.0365(14) Uani 1 1 d . . .
C38 C 0.2317(5) 0.1227(7) 0.3756(4) 0.051(3) Uani 1 1 d . . .
H38A H 0.2094 0.0614 0.3523 0.077 Uiso 1 1 d R . .
H38B H 0.2800 0.1276 0.3699 0.077 Uiso 1 1 d R . .
H38C H 0.2285 0.1058 0.4148 0.077 Uiso 1 1 d R . .
O39 O 0.1671(3) 0.4345(4) 0.3139(2) 0.0358(14) Uani 1 1 d . . .
C40 C 0.1631(5) 0.5379(7) 0.2800(3) 0.050(3) Uani 1 1 d . . .
H40A H 0.1326 0.5243 0.2455 0.075 Uiso 1 1 d R . .
H40B H 0.1451 0.6011 0.3006 0.075 Uiso 1 1 d R . .
H40C H 0.2087 0.5580 0.2711 0.075 Uiso 1 1 d R . .
C41 C 0.3124(4) 1.1266(6) 0.6058(4) 0.039(2) Uani 1 1 d . . .
H41A H 0.3588 1.1553 0.6042 0.058 Uiso 1 1 d R . .
H41B H 0.2815 1.1589 0.5748 0.058 Uiso 1 1 d R . .
H41C H 0.2971 1.1496 0.6411 0.058 Uiso 1 1 d R . .
C42 C 0.3597(4) 0.9404(7) 0.6506(3) 0.033(2) Uani 1 1 d . . .
H42A H 0.4065 0.9678 0.6492 0.049 Uiso 1 1 d R . .
H42B H 0.3444 0.9643 0.6858 0.049 Uiso 1 1 d R . .
H42C H 0.3588 0.8565 0.6480 0.049 Uiso 1 1 d R . .
O43 O 0.0210(3) 0.4226(5) 0.4023(2) 0.0399(15) Uani 1 1 d . . .
C44 C 0.0022(4) 0.5278(7) 0.3735(3) 0.040(2) Uani 1 1 d . . .
H44A H -0.0282 0.5099 0.3394 0.061 Uiso 1 1 d R . .
H44B H -0.0219 0.5774 0.3973 0.061 Uiso 1 1 d R . .
H44C H 0.0429 0.5675 0.3639 0.061 Uiso 1 1 d R . .
O45 O 0.0556(3) 0.2234(5) 0.4496(2) 0.0418(15) Uani 1 1 d . . .
C46 C 0.0772(5) 0.1119(7) 0.4723(5) 0.082(4) Uani 1 1 d . . .
H46A H 0.0545 0.0508 0.4491 0.122 Uiso 1 1 d R . .
H46B H 0.1269 0.1044 0.4733 0.122 Uiso 1 1 d R . .
H46C H 0.0650 0.1057 0.5101 0.122 Uiso 1 1 d R . .
C1A C 0.4839(4) 0.6575(8) 0.5870(4) 0.059(3) Uani 1 1 d . . .
H1AA H 0.4623 0.6188 0.5534 0.071 Uiso 1 1 d R . .
H1AB H 0.4512 0.6590 0.6143 0.071 Uiso 1 1 d R . .
Cl1A Cl 0.50352(12) 0.8033(2) 0.56963(10) 0.0494(7) Uani 1 1 d . . .
Cl2A Cl 0.55705(13) 0.57853(19) 0.61538(10) 0.0532(7) Uani 1 1 d . . .
C1B C 0.0391(5) 0.2355(7) 0.2965(4) 0.063(3) Uani 1 1 d . . .
H1BA H 0.0837 0.2562 0.3166 0.076 Uiso 1 1 d R . .
H1BB H 0.0033 0.2684 0.3162 0.076 Uiso 1 1 d R . .
Cl1B Cl 0.03094(15) 0.0832(2) 0.29527(12) 0.0712(8) Uani 1 1 d . . .
Cl2B Cl 0.03214(15) 0.2924(2) 0.22738(13) 0.0794(9) Uani 1 1 d . . .
C1C C 0.2386(5) 0.6681(9) 0.7247(4) 0.072(3) Uani 1 1 d . . .
H1CA H 0.2564 0.6010 0.7069 0.086 Uiso 1 1 d R . .
H1CB H 0.2373 0.7327 0.6987 0.086 Uiso 1 1 d R . .
Cl1C Cl 0.29452(18) 0.7031(3) 0.78426(16) 0.1199(14) Uani 1 1 d . . .
Cl2C Cl 0.15483(15) 0.6385(3) 0.73693(13) 0.0822(9) Uani 1 1 d . . .
C1D C -0.1001(5) 0.3473(12) 0.1163(5) 0.097(4) Uani 1 1 d . . .
H1DA H -0.0983 0.4190 0.1375 0.117 Uiso 1 1 d R . .
H1DB H -0.1056 0.2833 0.1416 0.117 Uiso 1 1 d R . .
Cl1D Cl -0.02125(16) 0.3284(3) 0.08606(16) 0.0973(11) Uani 1 1 d . . .
Cl2D Cl -0.17118(16) 0.3510(3) 0.06224(16) 0.1026(12) Uani 1 1 d . . .

loop_
_atom_site_aniso_label
_atom_site_aniso_U_11
_atom_site_aniso_U_22
_atom_site_aniso_U_33
_atom_site_aniso_U_23
_atom_site_aniso_U_13
_atom_site_aniso_U_12
Fe1 0.0229(7) 0.0199(6) 0.0297(7) 0.0004(5) 0.0001(5) -0.0007(5)
Fe2 0.0235(7) 0.0203(6) 0.0279(7) 0.0001(5) -0.0008(5) 0.0004(5)
O1 0.023(3) 0.017(3) 0.022(3) 0.002(2) -0.006(2) 0.004(2)
N1 0.016(4) 0.022(4) 0.034(4) 0.000(3) 0.004(3) 0.001(3)
N2 0.027(4) 0.017(4) 0.030(4) 0.002(3) -0.001(3) 0.002(3)
N3 0.028(4) 0.023(4) 0.028(4) 0.004(3) 0.002(3) -0.002(3)
N4 0.030(4) 0.016(3) 0.025(4) 0.000(3) 0.001(3) -0.002(3)
N5 0.020(4) 0.025(4) 0.025(4) 0.006(3) -0.011(3) -0.003(3)
N6 0.023(4) 0.019(4) 0.029(4) 0.000(3) -0.001(3) -0.003(3)
N7 0.026(4) 0.023(4) 0.028(4) -0.003(3) -0.005(3) 0.000(3)
N8 0.029(4) 0.013(4) 0.036(5) -0.002(3) -0.002(3) -0.002(3)
C1 0.027(5) 0.019(4) 0.022(5) 0.001(3) 0.003(4) 0.005(4)
C2 0.044(6) 0.022(5) 0.042(6) -0.003(4) 0.009(5) 0.003(4)
C3 0.029(5) 0.027(5) 0.052(6) -0.001(4) 0.007(4) 0.004(4)
C4 0.028(5) 0.025(5) 0.038(6) 0.003(4) 0.000(4) -0.002(4)
C5 0.027(5) 0.030(5) 0.034(5) 0.013(4) -0.005(4) 0.002(4)
C6 0.014(4) 0.028(5) 0.036(5) -0.004(4) 0.002(4) -0.003(4)
C7 0.025(5) 0.031(5) 0.034(6) 0.013(4) 0.005(4) -0.003(4)
C8 0.019(5) 0.036(6) 0.032(6) 0.002(4) -0.001(4) -0.009(4)
C9 0.024(5) 0.035(5) 0.040(6) -0.011(4) 0.005(4) -0.006(4)
C10 0.021(5) 0.023(5) 0.043(6) -0.004(4) 0.004(4) -0.005(4)
C11 0.016(4) 0.021(5) 0.035(5) -0.001(4) -0.002(4) 0.000(4)
C12 0.024(5) 0.016(4) 0.050(6) 0.002(4) 0.004(5) 0.006(4)
C13 0.030(5) 0.019(4) 0.031(5) 0.002(4) 0.010(4) 0.000(4)
C14 0.038(6) 0.038(5) 0.033(6) 0.006(4) 0.008(5) -0.008(4)
C15 0.050(6) 0.031(5) 0.023(5) -0.002(4) 0.000(5) 0.002(4)
C16 0.037(5) 0.027(5) 0.022(5) -0.003(4) 0.003(4) -0.003(4)
C17 0.030(5) 0.019(4) 0.034(6) 0.002(4) -0.003(4) 0.001(4)
C18 0.028(5) 0.019(4) 0.030(6) 0.000(4) -0.002(4) -0.005(4)
C19 0.022(5) 0.038(5) 0.041(6) 0.005(4) -0.002(4) -0.004(4)
C20 0.020(5) 0.026(5) 0.061(7) -0.004(4) -0.004(5) 0.009(4)
C21 0.024(5) 0.031(5) 0.020(5) -0.010(4) 0.000(4) -0.004(4)
C22 0.030(5) 0.019(4) 0.030(6) -0.006(4) 0.013(4) -0.005(4)
C23 0.031(5) 0.027(5) 0.027(5) -0.001(4) 0.006(4) -0.002(4)
C24 0.032(5) 0.026(5) 0.027(5) 0.002(4) 0.008(4) -0.001(4)
C25 0.036(5) 0.032(5) 0.031(6) -0.007(4) 0.010(5) -0.001(4)
C26 0.022(5) 0.033(5) 0.036(6) 0.000(4) -0.007(4) -0.002(4)
C27 0.036(5) 0.021(5) 0.028(5) 0.000(4) -0.001(4) 0.000(4)
C28 0.028(5) 0.022(5) 0.023(5) -0.002(4) 0.006(4) 0.000(4)
C29 0.026(5) 0.039(5) 0.029(5) 0.001(4) -0.004(4) 0.005(4)
C30 0.031(5) 0.025(5) 0.030(6) -0.006(4) 0.000(4) -0.005(4)
C31 0.028(5) 0.032(5) 0.027(5) -0.003(4) 0.012(4) 0.000(4)
C32 0.027(5) 0.018(5) 0.046(6) 0.010(4) 0.000(4) 0.000(4)
C33 0.019(4) 0.023(5) 0.037(6) 0.005(4) 0.000(4) 0.003(4)
C34 0.029(5) 0.019(4) 0.037(6) -0.008(4) 0.001(4) 0.005(4)
C35 0.038(5) 0.046(5) 0.025(5) -0.003(4) -0.006(4) 0.004(4)
C36 0.040(5) 0.026(5) 0.040(6) -0.004(4) 0.001(5) -0.004(4)
O37 0.049(4) 0.026(3) 0.033(4) -0.006(3) -0.003(3) -0.005(3)
C38 0.084(8) 0.029(5) 0.040(6) -0.002(4) 0.005(5) -0.012(5)
O39 0.041(4) 0.031(3) 0.032(4) -0.002(3) -0.006(3) -0.004(3)
C40 0.070(7) 0.040(6) 0.036(6) 0.006(5) -0.008(5) -0.003(5)
C41 0.044(6) 0.031(5) 0.040(6) -0.008(4) 0.005(5) -0.005(4)
C42 0.023(5) 0.037(5) 0.036(6) -0.002(4) -0.003(4) -0.011(4)
O43 0.032(3) 0.046(4) 0.038(4) 0.001(3) -0.006(3) -0.007(3)
C44 0.042(5) 0.036(5) 0.039(6) 0.003(4) -0.012(4) -0.009(4)
O45 0.037(3) 0.038(4) 0.047(4) -0.017(3) -0.007(3) -0.008(3)
C46 0.095(9) 0.024(6) 0.111(10) -0.011(6) -0.046(8) 0.006(6)
C1A 0.039(6) 0.069(7) 0.073(8) -0.010(6) 0.019(5) -0.023(5)
Cl1A 0.0482(15) 0.0587(15) 0.0412(15) 0.0002(12) 0.0046(12) 0.0134(13)
Cl2A 0.0651(17) 0.0426(14) 0.0534(17) 0.0036(12) 0.0132(13) -0.0062(12)
C1B 0.058(7) 0.045(6) 0.085(9) -0.016(6) 0.001(6) 0.003(5)
Cl1B 0.084(2) 0.0524(17) 0.076(2) -0.0084(14) 0.0072(16) -0.0093(15)
Cl2B 0.078(2) 0.0619(18) 0.091(2) 0.0088(16) -0.0193(17) 0.0001(16)
C1C 0.076(8) 0.078(8) 0.064(8) -0.029(6) 0.018(6) -0.006(6)
Cl1C 0.090(2) 0.146(3) 0.112(3) -0.056(2) -0.034(2) 0.052(2)
Cl2C 0.071(2) 0.090(2) 0.090(2) -0.0048(18) 0.0251(17) -0.0058(17)
C1D 0.051(7) 0.152(12) 0.084(10) -0.011(8) -0.008(7) -0.002(8)
Cl1D 0.080(2) 0.070(2) 0.143(3) 0.014(2) 0.020(2) 0.0021(17)
Cl2D 0.079(2) 0.084(2) 0.139(3) -0.031(2) -0.006(2) -0.0094(18)

loop_
_atom_type_symbol
_atom_type_description
_atom_type_scat_dispersion_real
_atom_type_scat_dispersion_imag
_atom_type_scat_source
C C 0.0033 0.0016 'International Tables Vol C Tables 4.2.6.8 and 6.1.1.4'
H H 0.0000 0.0000 'International Tables Vol C Tables 4.2.6.8 and 6.1.1.4'
N N 0.0061 0.0033 'International Tables Vol C Tables 4.2.6.8 and 6.1.1.4'
O O 0.0106 0.0060 'International Tables Vol C Tables 4.2.6.8 and 6.1.1.4'
Fe Fe 0.3463 0.8444 'International Tables Vol C Tables 4.2.6.8 and 6.1.1.4'
Cl Cl 0.1484 0.1585 'International Tables Vol C Tables 4.2.6.8 and 6.1.1.4'

loop_
_geom_angle_atom_site_label_1
_geom_angle_atom_site_label_2
_geom_angle_atom_site_label_3
_geom_angle
_geom_angle_site_symmetry_1
_geom_angle_site_symmetry_3
_geom_angle_publ_flag
O1 Fe1 N1 110.5(2) . . ?
O1 Fe1 N8 113.6(2) . . ?
N1 Fe1 N8 81.3(2) . . ?
O1 Fe1 N2 103.9(2) . . ?
N1 Fe1 N2 77.6(2) . . ?
N8 Fe1 N2 141.4(2) . . ?
O1 Fe1 N7 106.5(2) . . ?
N1 Fe1 N7 142.3(2) . . ?
N8 Fe1 N7 77.8(3) . . ?
N2 Fe1 N7 100.4(2) . . ?
O1 Fe2 N4 114.1(2) . . ?
O1 Fe2 N5 113.5(2) . . ?
N4 Fe2 N5 81.6(3) . . ?
O1 Fe2 N6 103.2(2) . . ?
N4 Fe2 N6 142.3(2) . . ?
N5 Fe2 N6 78.5(2) . . ?
O1 Fe2 N3 104.4(2) . . ?
N4 Fe2 N3 78.3(3) . . ?
N5 Fe2 N3 141.8(2) . . ?
N6 Fe2 N3 98.6(2) . . ?
Fe1 O1 Fe2 123.3(3) . . ?
C1 N1 C4 108.0(6) . . ?
C1 N1 Fe1 134.3(5) . . ?
C4 N1 Fe1 116.7(5) . . ?
C5 N2 C6 118.8(6) . . ?
C5 N2 Fe1 113.2(5) . . ?
C6 N2 Fe1 127.8(5) . . ?
C12 N3 C11 117.8(7) . . ?
C12 N3 Fe2 113.1(5) . . ?
C11 N3 Fe2 128.4(5) . . ?
C16 N4 C13 107.1(6) . . ?
C16 N4 Fe2 134.3(5) . . ?
C13 N4 Fe2 115.6(5) . . ?
C18 N5 C21 107.8(6) . . ?
C18 N5 Fe2 134.1(6) . . ?
C21 N5 Fe2 115.2(5) . . ?
C22 N6 C23 117.0(6) . . ?
C22 N6 Fe2 111.5(5) . . ?
C23 N6 Fe2 131.0(5) . . ?
C29 N7 C28 118.6(7) . . ?
C29 N7 Fe1 113.2(5) . . ?
C28 N7 Fe1 127.9(5) . . ?
C33 N8 C30 108.5(6) . . ?
C33 N8 Fe1 134.0(6) . . ?
C30 N8 Fe1 116.3(5) . . ?
N1 C1 C2 108.1(6) . . ?
N1 C1 C34 119.7(6) . . ?
C2 C1 C34 132.2(7) . . ?
C3 C2 C1 107.2(7) . . ?
C3 C2 H2 127.0 . . ?
C1 C2 H2 125.9 . . ?
C4 C3 C2 106.6(7) . . ?
C4 C3 H3 126.3 . . ?
C2 C3 H3 127.1 . . ?
N1 C4 C3 110.2(6) . . ?
N1 C4 C5 114.0(7) . . ?
C3 C4 C5 135.1(8) . . ?
N2 C5 C4 118.5(7) . . ?
N2 C5 H5 121.0 . . ?
C4 C5 H5 120.5 . . ?
C11 C6 C7 119.9(7) . . ?
C11 C6 N2 120.6(6) . . ?
C7 C6 N2 119.5(6) . . ?
C8 C7 C6 120.9(7) . . ?
C8 C7 H7 119.7 . . ?
C6 C7 H7 119.4 . . ?
O43 C8 C7 125.3(7) . . ?
O43 C8 C9 114.6(7) . . ?
C7 C8 C9 120.0(7) . . ?
O45 C9 C8 116.7(7) . . ?
O45 C9 C10 123.8(7) . . ?
C8 C9 C10 119.5(7) . . ?
C9 C10 C11 120.2(7) . . ?
C9 C10 H10 119.8 . . ?
C11 C10 H10 120.1 . . ?
C6 C11 C10 119.5(7) . . ?
C6 C11 N3 121.4(6) . . ?
C10 C11 N3 119.1(6) . . ?
N3 C12 C13 118.3(7) . . ?
N3 C12 H12 120.8 . . ?
C13 C12 H12 120.9 . . ?
N4 C13 C12 114.6(7) . . ?
N4 C13 C14 109.9(7) . . ?
C12 C13 C14 134.2(8) . . ?
C15 C14 C13 105.2(7) . . ?
C15 C14 H14 127.6 . . ?
C13 C14 H14 127.2 . . ?
C14 C15 C16 108.7(7) . . ?
C14 C15 H15 126.2 . . ?
C16 C15 H15 125.1 . . ?
N4 C16 C15 109.0(7) . . ?
N4 C16 C17 120.3(7) . . ?
C15 C16 C17 130.5(7) . . ?
C35 C17 C16 111.7(7) . . ?
C35 C17 C18 110.7(6) . . ?
C16 C17 C18 107.2(6) . . ?
C35 C17 C36 108.7(6) . . ?
C16 C17 C36 109.2(6) . . ?
C18 C17 C36 109.3(6) . . ?
N5 C18 C19 109.0(7) . . ?
N5 C18 C17 120.5(7) . . ?
C19 C18 C17 130.5(7) . . ?
C20 C19 C18 108.1(7) . . ?
C20 C19 H19 126.4 . . ?
C18 C19 H19 125.5 . . ?
C19 C20 C21 107.0(8) . . ?
C19 C20 H20 126.9 . . ?
C21 C20 H20 126.1 . . ?
C22 C21 N5 114.3(7) . . ?
C22 C21 C20 136.1(8) . . ?
N5 C21 C20 108.1(7) . . ?
N6 C22 C21 120.3(7) . . ?
N6 C22 H22 119.8 . . ?
C21 C22 H22 119.9 . . ?
C28 C23 C24 119.6(7) . . ?
C28 C23 N6 121.8(6) . . ?
C24 C23 N6 118.5(6) . . ?
C25 C24 C23 120.9(7) . . ?
C25 C24 H24 119.1 . . ?
C23 C24 H24 120.0 . . ?
C24 C25 O37 125.3(7) . . ?
C24 C25 C26 119.5(7) . . ?
O37 C25 C26 115.2(7) . . ?
C27 C26 O39 124.9(7) . . ?
C27 C26 C25 119.4(7) . . ?
O39 C26 C25 115.7(7) . . ?
C26 C27 C28 120.7(7) . . ?
C26 C27 H27 120.4 . . ?
C28 C27 H27 118.9 . . ?
C23 C28 C27 119.8(7) . . ?
C23 C28 N7 120.5(6) . . ?
C27 C28 N7 119.7(6) . . ?
N7 C29 C30 118.1(8) . . ?
N7 C29 H29 121.6 . . ?
C30 C29 H29 120.3 . . ?
N8 C30 C31 109.0(6) . . ?
N8 C30 C29 114.6(7) . . ?
C31 C30 C29 135.9(8) . . ?
C32 C31 C30 106.6(7) . . ?
C32 C31 H31 127.4 . . ?
C30 C31 H31 126.0 . . ?
C31 C32 C33 107.9(7) . . ?
C31 C32 H32 126.6 . . ?
C33 C32 H32 125.5 . . ?
N8 C33 C32 107.9(7) . . ?
N8 C33 C34 120.0(7) . . ?
C32 C33 C34 132.0(7) . . ?
C33 C34 C1 108.9(6) . . ?
C33 C34 C42 109.6(6) . . ?
C1 C34 C42 109.0(6) . . ?
C33 C34 C41 111.3(7) . . ?
C1 C34 C41 109.4(6) . . ?
C42 C34 C41 108.6(6) . . ?
C17 C35 H35A 110.1 . . ?
C17 C35 H35B 108.9 . . ?
H35A C35 H35B 109.5 . . ?
C17 C35 H35C 109.5 . . ?
H35A C35 H35C 109.5 . . ?
H35B C35 H35C 109.5 . . ?
C17 C36 H36A 109.1 . . ?
C17 C36 H36B 109.8 . . ?
H36A C36 H36B 109.5 . . ?
C17 C36 H36C 109.5 . . ?
H36A C36 H36C 109.5 . . ?
H36B C36 H36C 109.5 . . ?
C25 O37 C38 115.9(6) . . ?
O37 C38 H38A 110.0 . . ?
O37 C38 H38B 108.9 . . ?
H38A C38 H38B 109.5 . . ?
O37 C38 H38C 109.6 . . ?
H38A C38 H38C 109.5 . . ?
H38B C38 H38C 109.5 . . ?
C26 O39 C40 117.3(6) . . ?
O39 C40 H40A 109.4 . . ?
O39 C40 H40B 109.4 . . ?
H40A C40 H40B 109.5 . . ?
O39 C40 H40C 109.6 . . ?
H40A C40 H40C 109.5 . . ?
H40B C40 H40C 109.5 . . ?
C34 C41 H41A 110.2 . . ?
C34 C41 H41B 108.6 . . ?
H41A C41 H41B 109.5 . . ?
C34 C41 H41C 109.6 . . ?
H41A C41 H41C 109.5 . . ?
H41B C41 H41C 109.5 . . ?
C34 C42 H42A 109.7 . . ?
C34 C42 H42B 109.5 . . ?
H42A C42 H42B 109.5 . . ?
C34 C42 H42C 109.2 . . ?
H42A C42 H42C 109.5 . . ?
H42B C42 H42C 109.5 . . ?
C8 O43 C44 117.6(6) . . ?
O43 C44 H44A 108.7 . . ?
O43 C44 H44B 109.4 . . ?
H44A C44 H44B 109.5 . . ?
O43 C44 H44C 110.3 . . ?
H44A C44 H44C 109.5 . . ?
H44B C44 H44C 109.5 . . ?
C9 O45 C46 117.9(6) . . ?
O45 C46 H46A 109.9 . . ?
O45 C46 H46B 109.5 . . ?
H46A C46 H46B 109.5 . . ?
O45 C46 H46C 108.9 . . ?
H46A C46 H46C 109.5 . . ?
H46B C46 H46C 109.5 . . ?
Cl2A C1A Cl1A 113.0(5) . . ?
Cl2A C1A H1AA 109.2 . . ?
Cl1A C1A H1AA 108.9 . . ?
Cl2A C1A H1AB 108.7 . . ?
Cl1A C1A H1AB 108.7 . . ?
H1AA C1A H1AB 108.3 . . ?
Cl1B C1B Cl2B 111.0(5) . . ?
Cl1B C1B H1BA 109.1 . . ?
Cl2B C1B H1BA 109.4 . . ?
Cl1B C1B H1BB 109.2 . . ?
Cl2B C1B H1BB 109.7 . . ?
H1BA C1B H1BB 108.4 . . ?
Cl2C C1C Cl1C 114.6(6) . . ?
Cl2C C1C H1CA 108.5 . . ?
Cl1C C1C H1CA 109.0 . . ?
Cl2C C1C H1CB 108.2 . . ?
Cl1C C1C H1CB 108.3 . . ?
H1CA C1C H1CB 108.1 . . ?
Cl2D C1D Cl1D 109.8(7) . . ?
Cl2D C1D H1DA 109.6 . . ?
Cl1D C1D H1DA 109.9 . . ?
Cl2D C1D H1DB 109.7 . . ?
Cl1D C1D H1DB 109.2 . . ?
H1DA C1D H1DB 108.6 . . ?

loop_
_geom_bond_atom_site_label_1
_geom_bond_atom_site_label_2
_geom_bond_distance
_geom_bond_site_symmetry_2
_geom_bond_publ_flag
Fe1 O1 1.777(4) . ?
Fe1 N1 2.015(6) . ?
Fe1 N8 2.021(6) . ?
Fe1 N2 2.126(6) . ?
Fe1 N7 2.134(6) . ?
Fe2 O1 1.794(4) . ?
Fe2 N4 2.014(6) . ?
Fe2 N5 2.025(6) . ?
Fe2 N6 2.118(6) . ?
Fe2 N3 2.124(6) . ?
N1 C1 1.364(9) . ?
N1 C4 1.364(9) . ?
N2 C5 1.293(9) . ?
N2 C6 1.452(9) . ?
N3 C12 1.310(9) . ?
N3 C11 1.423(9) . ?
N4 C16 1.357(9) . ?
N4 C13 1.390(9) . ?
N5 C18 1.347(9) . ?
N5 C21 1.389(9) . ?
N6 C22 1.322(8) . ?
N6 C23 1.443(9) . ?
N7 C29 1.308(9) . ?
N7 C28 1.449(9) . ?
N8 C33 1.362(9) . ?
N8 C30 1.374(10) . ?
C1 C2 1.423(10) . ?
C1 C34 1.523(10) . ?
C2 C3 1.390(10) . ?
C2 H2 0.9600 . ?
C3 C4 1.389(10) . ?
C3 H3 0.9598 . ?
C4 C5 1.421(10) . ?
C5 H5 0.9602 . ?
C6 C11 1.387(10) . ?
C6 C7 1.395(10) . ?
C7 C8 1.373(10) . ?
C7 H7 0.9601 . ?
C8 O43 1.367(8) . ?
C8 C9 1.396(10) . ?
C9 O45 1.376(8) . ?
C9 C10 1.400(10) . ?
C10 C11 1.403(9) . ?
C10 H10 0.9599 . ?
C12 C13 1.410(10) . ?
C12 H12 0.9599 . ?
C13 C14 1.416(10) . ?
C14 C15 1.386(10) . ?
C14 H14 0.9600 . ?
C15 C16 1.410(10) . ?
C15 H15 0.9600 . ?
C16 C17 1.511(10) . ?
C17 C35 1.499(10) . ?
C17 C18 1.524(11) . ?
C17 C36 1.544(10) . ?
C18 C19 1.387(10) . ?
C19 C20 1.374(11) . ?
C19 H19 0.9601 . ?
C20 C21 1.392(10) . ?
C20 H20 0.9600 . ?
C21 C22 1.380(10) . ?
C22 H22 0.9599 . ?
C23 C28 1.387(10) . ?
C23 C24 1.393(10) . ?
C24 C25 1.362(10) . ?
C24 H24 0.9600 . ?
C25 O37 1.376(9) . ?
C25 C26 1.421(10) . ?
C26 C27 1.370(10) . ?
C26 O39 1.378(8) . ?
C27 C28 1.388(10) . ?
C27 H27 0.9600 . ?
C29 C30 1.419(10) . ?
C29 H29 0.9600 . ?
C30 C31 1.392(10) . ?
C31 C32 1.389(10) . ?
C31 H31 0.9600 . ?
C32 C33 1.406(10) . ?
C32 H32 0.9600 . ?
C33 C34 1.513(11) . ?
C34 C42 1.536(10) . ?
C34 C41 1.539(10) . ?
C35 H35A 0.9600 . ?
C35 H35B 0.9601 . ?
C35 H35C 0.9599 . ?
C36 H36A 0.9600 . ?
C36 H36B 0.9599 . ?
C36 H36C 0.9600 . ?
O37 C38 1.425(9) . ?
C38 H38A 0.9600 . ?
C38 H38B 0.9600 . ?
C38 H38C 0.9599 . ?
O39 C40 1.425(8) . ?
C40 H40A 0.9599 . ?
C40 H40B 0.9600 . ?
C40 H40C 0.9600 . ?
C41 H41A 0.9599 . ?
C41 H41B 0.9600 . ?
C41 H41C 0.9600 . ?
C42 H42A 0.9600 . ?
C42 H42B 0.9602 . ?
C42 H42C 0.9600 . ?
O43 C44 1.407(8) . ?
C44 H44A 0.9600 . ?
C44 H44B 0.9600 . ?
C44 H44C 0.9601 . ?
O45 C46 1.424(9) . ?
C46 H46A 0.9599 . ?
C46 H46B 0.9600 . ?
C46 H46C 0.9601 . ?
C1A Cl2A 1.739(9) . ?
C1A Cl1A 1.767(9) . ?
C1A H1AA 0.9601 . ?
C1A H1AB 0.9601 . ?
C1B Cl1B 1.745(9) . ?
C1B Cl2B 1.753(10) . ?
C1B H1BA 0.9599 . ?
C1B H1BB 0.9601 . ?
C1C Cl2C 1.714(10) . ?
C1C Cl1C 1.715(10) . ?
C1C H1CA 0.9600 . ?
C1C H1CB 0.9601 . ?
C1D Cl2D 1.758(10) . ?
C1D Cl1D 1.777(11) . ?
C1D H1DA 0.9600 . ?
C1D H1DB 0.9600 . ?

loop_
_geom_hbond_atom_site_label_D
_geom_hbond_atom_site_label_H
_geom_hbond_atom_site_label_A
_geom_hbond_distance_DH
_geom_hbond_distance_HA
_geom_hbond_distance_DA
_geom_hbond_angle_DHA
_geom_hbond_site_symmetry_A
C1B H1BA O37 0.96 2.35 3.266(11) 158.6 .
C1B H1BA O39 0.96 2.60 3.344(10) 134.4 .
C1B H1BB O43 0.96 2.68 3.348(11) 126.8 .
C1A H1AB O1 0.96 2.61 3.341(10) 133.4 .
C1C H1CA O1 0.96 2.77 3.385(11) 122.6 .
C1D H1DA Cl1B 0.96 2.69 3.568(12) 152.7 2

loop_
_geom_torsion_atom_site_label_1
_geom_torsion_atom_site_label_2
_geom_torsion_atom_site_label_3
_geom_torsion_atom_site_label_4
_geom_torsion
_geom_torsion_site_symmetry_1
_geom_torsion_site_symmetry_2
_geom_torsion_site_symmetry_3
_geom_torsion_site_symmetry_4
_geom_torsion_publ_flag
N1 Fe1 O1 Fe2 133.9(3) . . . . ?
N8 Fe1 O1 Fe2 -136.8(3) . . . . ?
N2 Fe1 O1 Fe2 52.2(4) . . . . ?
N7 Fe1 O1 Fe2 -53.2(4) . . . . ?
N4 Fe2 O1 Fe1 -136.4(3) . . . . ?
N5 Fe2 O1 Fe1 132.6(3) . . . . ?
N6 Fe2 O1 Fe1 49.6(4) . . . . ?
N3 Fe2 O1 Fe1 -53.0(4) . . . . ?
O1 Fe1 N1 C1 92.0(7) . . . . ?
N8 Fe1 N1 C1 -20.0(7) . . . . ?
N2 Fe1 N1 C1 -167.6(7) . . . . ?
N7 Fe1 N1 C1 -76.7(8) . . . . ?
O1 Fe1 N1 C4 -101.5(5) . . . . ?
N8 Fe1 N1 C4 146.4(6) . . . . ?
N2 Fe1 N1 C4 -1.1(5) . . . . ?
N7 Fe1 N1 C4 89.8(6) . . . . ?
O1 Fe1 N2 C5 110.6(5) . . . . ?
N1 Fe1 N2 C5 2.2(5) . . . . ?
N8 Fe1 N2 C5 -56.1(7) . . . . ?
N7 Fe1 N2 C5 -139.4(5) . . . . ?
O1 Fe1 N2 C6 -74.7(6) . . . . ?
N1 Fe1 N2 C6 176.9(6) . . . . ?
N8 Fe1 N2 C6 118.6(6) . . . . ?
N7 Fe1 N2 C6 35.3(6) . . . . ?
O1 Fe2 N3 C12 -115.3(5) . . . . ?
N4 Fe2 N3 C12 -3.1(5) . . . . ?
N5 Fe2 N3 C12 56.5(7) . . . . ?
N6 Fe2 N3 C12 138.7(5) . . . . ?
O1 Fe2 N3 C11 75.2(6) . . . . ?
N4 Fe2 N3 C11 -172.6(6) . . . . ?
N5 Fe2 N3 C11 -113.1(6) . . . . ?
N6 Fe2 N3 C11 -30.8(6) . . . . ?
O1 Fe2 N4 C16 -98.2(7) . . . . ?
N5 Fe2 N4 C16 13.8(7) . . . . ?
N6 Fe2 N4 C16 72.3(8) . . . . ?
N3 Fe2 N4 C16 161.1(7) . . . . ?
O1 Fe2 N4 C13 104.3(5) . . . . ?
N5 Fe2 N4 C13 -143.7(5) . . . . ?
N6 Fe2 N4 C13 -85.2(6) . . . . ?
N3 Fe2 N4 C13 3.6(5) . . . . ?
O1 Fe2 N5 C18 98.8(7) . . . . ?
N4 Fe2 N5 C18 -13.8(7) . . . . ?
N6 Fe2 N5 C18 -161.7(7) . . . . ?
N3 Fe2 N5 C18 -72.4(8) . . . . ?
O1 Fe2 N5 C21 -103.4(5) . . . . ?
N4 Fe2 N5 C21 143.9(5) . . . . ?
N6 Fe2 N5 C21 -3.9(5) . . . . ?
N3 Fe2 N5 C21 85.3(6) . . . . ?
O1 Fe2 N6 C22 115.4(5) . . . . ?
N4 Fe2 N6 C22 -55.8(6) . . . . ?
N5 Fe2 N6 C22 3.7(5) . . . . ?
N3 Fe2 N6 C22 -137.6(5) . . . . ?
O1 Fe2 N6 C23 -72.6(6) . . . . ?
N4 Fe2 N6 C23 116.3(6) . . . . ?
N5 Fe2 N6 C23 175.7(6) . . . . ?
N3 Fe2 N6 C23 34.5(6) . . . . ?
O1 Fe1 N7 C29 -112.7(5) . . . . ?
N1 Fe1 N7 C29 56.2(7) . . . . ?
N8 Fe1 N7 C29 -1.4(5) . . . . ?
N2 Fe1 N7 C29 139.3(5) . . . . ?
O1 Fe1 N7 C28 74.2(6) . . . . ?
N1 Fe1 N7 C28 -116.8(6) . . . . ?
N8 Fe1 N7 C28 -174.5(6) . . . . ?
N2 Fe1 N7 C28 -33.8(6) . . . . ?
O1 Fe1 N8 C33 -88.8(7) . . . . ?
N1 Fe1 N8 C33 19.9(7) . . . . ?
N2 Fe1 N8 C33 77.1(8) . . . . ?
N7 Fe1 N8 C33 168.4(7) . . . . ?
O1 Fe1 N8 C30 105.1(5) . . . . ?
N1 Fe1 N8 C30 -146.2(5) . . . . ?
N2 Fe1 N8 C30 -89.0(6) . . . . ?
N7 Fe1 N8 C30 2.3(5) . . . . ?
C4 N1 C1 C2 1.8(8) . . . . ?
Fe1 N1 C1 C2 169.1(5) . . . . ?
C4 N1 C1 C34 -177.0(6) . . . . ?
Fe1 N1 C1 C34 -9.7(11) . . . . ?
N1 C1 C2 C3 -1.1(9) . . . . ?
C34 C1 C2 C3 177.4(8) . . . . ?
C1 C2 C3 C4 0.1(9) . . . . ?
C1 N1 C4 C3 -1.8(9) . . . . ?
Fe1 N1 C4 C3 -171.6(5) . . . . ?
C1 N1 C4 C5 169.9(6) . . . . ?
Fe1 N1 C4 C5 0.0(9) . . . . ?
C2 C3 C4 N1 1.0(9) . . . . ?
C2 C3 C4 C5 -168.1(9) . . . . ?
C6 N2 C5 C4 -178.1(7) . . . . ?
Fe1 N2 C5 C4 -2.9(9) . . . . ?
N1 C4 C5 N2 2.0(10) . . . . ?
C3 C4 C5 N2 170.9(8) . . . . ?
C5 N2 C6 C11 -115.2(8) . . . . ?
Fe1 N2 C6 C11 70.3(9) . . . . ?
C5 N2 C6 C7 65.2(10) . . . . ?
Fe1 N2 C6 C7 -109.2(7) . . . . ?
C11 C6 C7 C8 -1.1(12) . . . . ?
N2 C6 C7 C8 178.5(7) . . . . ?
C6 C7 C8 O43 -177.0(7) . . . . ?
C6 C7 C8 C9 1.5(12) . . . . ?
O43 C8 C9 O45 -1.1(11) . . . . ?
C7 C8 C9 O45 -179.8(7) . . . . ?
O43 C8 C9 C10 177.7(7) . . . . ?
C7 C8 C9 C10 -1.1(12) . . . . ?
O45 C9 C10 C11 178.8(7) . . . . ?
C8 C9 C10 C11 0.1(12) . . . . ?
C7 C6 C11 C10 0.1(11) . . . . ?
N2 C6 C11 C10 -179.4(7) . . . . ?
C7 C6 C11 N3 176.0(7) . . . . ?
N2 C6 C11 N3 -3.5(11) . . . . ?
C9 C10 C11 C6 0.4(12) . . . . ?
C9 C10 C11 N3 -175.7(7) . . . . ?
C12 N3 C11 C6 125.4(8) . . . . ?
Fe2 N3 C11 C6 -65.5(9) . . . . ?
C12 N3 C11 C10 -58.7(10) . . . . ?
Fe2 N3 C11 C10 110.4(7) . . . . ?
C11 N3 C12 C13 172.9(6) . . . . ?
Fe2 N3 C12 C13 2.1(8) . . . . ?
C16 N4 C13 C12 -167.0(6) . . . . ?
Fe2 N4 C13 C12 -3.7(8) . . . . ?
C16 N4 C13 C14 1.8(8) . . . . ?
Fe2 N4 C13 C14 165.2(5) . . . . ?
N3 C12 C13 N4 0.9(10) . . . . ?
N3 C12 C13 C14 -164.4(8) . . . . ?
N4 C13 C14 C15 -1.4(9) . . . . ?
C12 C13 C14 C15 164.4(8) . . . . ?
C13 C14 C15 C16 0.5(9) . . . . ?
C13 N4 C16 C15 -1.5(8) . . . . ?
Fe2 N4 C16 C15 -160.3(5) . . . . ?
C13 N4 C16 C17 175.3(6) . . . . ?
Fe2 N4 C16 C17 16.4(10) . . . . ?
C14 C15 C16 N4 0.6(9) . . . . ?
C14 C15 C16 C17 -175.7(8) . . . . ?
N4 C16 C17 C35 -170.5(7) . . . . ?
C15 C16 C17 C35 5.4(11) . . . . ?
N4 C16 C17 C18 -49.1(9) . . . . ?
C15 C16 C17 C18 126.8(8) . . . . ?
N4 C16 C17 C36 69.3(9) . . . . ?
C15 C16 C17 C36 -114.8(9) . . . . ?
C21 N5 C18 C19 2.3(8) . . . . ?
Fe2 N5 C18 C19 161.2(5) . . . . ?
C21 N5 C18 C17 -175.0(6) . . . . ?
Fe2 N5 C18 C17 -16.1(10) . . . . ?
C35 C17 C18 N5 171.1(6) . . . . ?
C16 C17 C18 N5 49.0(8) . . . . ?
C36 C17 C18 N5 -69.2(8) . . . . ?
C35 C17 C18 C19 -5.6(11) . . . . ?
C16 C17 C18 C19 -127.6(8) . . . . ?
C36 C17 C18 C19 114.1(8) . . . . ?
N5 C18 C19 C20 -2.2(9) . . . . ?
C17 C18 C19 C20 174.7(7) . . . . ?
C18 C19 C20 C21 1.2(9) . . . . ?
C18 N5 C21 C22 167.0(6) . . . . ?
Fe2 N5 C21 C22 3.6(8) . . . . ?
C18 N5 C21 C20 -1.5(8) . . . . ?
Fe2 N5 C21 C20 -164.9(5) . . . . ?
C19 C20 C21 C22 -164.7(9) . . . . ?
C19 C20 C21 N5 0.1(8) . . . . ?
C23 N6 C22 C21 -176.3(6) . . . . ?
Fe2 N6 C22 C21 -3.0(8) . . . . ?
N5 C21 C22 N6 -0.3(10) . . . . ?
C20 C21 C22 N6 163.9(8) . . . . ?
C22 N6 C23 C28 -117.6(8) . . . . ?
Fe2 N6 C23 C28 70.7(9) . . . . ?
C22 N6 C23 C24 58.8(9) . . . . ?
Fe2 N6 C23 C24 -112.9(7) . . . . ?
C28 C23 C24 C25 -1.9(12) . . . . ?
N6 C23 C24 C25 -178.4(7) . . . . ?
C23 C24 C25 O37 -177.6(7) . . . . ?
C23 C24 C25 C26 2.3(12) . . . . ?
C24 C25 C26 C27 -1.1(12) . . . . ?
O37 C25 C26 C27 178.8(7) . . . . ?
C24 C25 C26 O39 -179.4(7) . . . . ?
O37 C25 C26 O39 0.5(10) . . . . ?
O39 C26 C27 C28 177.6(7) . . . . ?
C25 C26 C27 C28 -0.5(12) . . . . ?
C24 C23 C28 C27 0.3(11) . . . . ?
N6 C23 C28 C27 176.6(7) . . . . ?
C24 C23 C28 N7 179.2(7) . . . . ?
N6 C23 C28 N7 -4.5(11) . . . . ?
C26 C27 C28 C23 0.9(12) . . . . ?
C26 C27 C28 N7 -178.0(7) . . . . ?
C29 N7 C28 C23 125.9(8) . . . . ?
Fe1 N7 C28 C23 -61.4(9) . . . . ?
C29 N7 C28 C27 -55.3(10) . . . . ?
Fe1 N7 C28 C27 117.5(7) . . . . ?
C28 N7 C29 C30 174.1(6) . . . . ?
Fe1 N7 C29 C30 0.3(8) . . . . ?
C33 N8 C30 C31 1.1(8) . . . . ?
Fe1 N8 C30 C31 170.6(5) . . . . ?
C33 N8 C30 C29 -172.4(6) . . . . ?
Fe1 N8 C30 C29 -2.9(8) . . . . ?
N7 C29 C30 N8 1.7(10) . . . . ?
N7 C29 C30 C31 -169.5(8) . . . . ?
N8 C30 C31 C32 -0.7(9) . . . . ?
C29 C30 C31 C32 170.8(9) . . . . ?
C30 C31 C32 C33 0.0(8) . . . . ?
C30 N8 C33 C32 -1.1(8) . . . . ?
Fe1 N8 C33 C32 -167.9(5) . . . . ?
C30 N8 C33 C34 177.0(6) . . . . ?
Fe1 N8 C33 C34 10.2(10) . . . . ?
C31 C32 C33 N8 0.7(8) . . . . ?
C31 C32 C33 C34 -177.1(7) . . . . ?
N8 C33 C34 C1 -46.6(9) . . . . ?
C32 C33 C34 C1 131.0(8) . . . . ?
N8 C33 C34 C42 72.6(8) . . . . ?
C32 C33 C34 C42 -109.8(9) . . . . ?
N8 C33 C34 C41 -167.2(6) . . . . ?
C32 C33 C34 C41 10.3(11) . . . . ?
N1 C1 C34 C33 46.3(9) . . . . ?
C2 C1 C34 C33 -132.1(8) . . . . ?
N1 C1 C34 C42 -73.2(8) . . . . ?
C2 C1 C34 C42 108.4(9) . . . . ?
N1 C1 C34 C41 168.2(7) . . . . ?
C2 C1 C34 C41 -10.2(12) . . . . ?
C24 C25 O37 C38 -19.0(11) . . . . ?
C26 C25 O37 C38 161.1(7) . . . . ?
C27 C26 O39 C40 17.4(11) . . . . ?
C25 C26 O39 C40 -164.4(7) . . . . ?
C7 C8 O43 C44 1.3(11) . . . . ?
C9 C8 O43 C44 -177.3(7) . . . . ?
C8 C9 O45 C46 176.3(8) . . . . ?
C10 C9 O45 C46 -2.4(12) . . . . ?
